data_4076698
loop_
_publ_author_name
'Hoefelmeyer, James D.'
'Gabba\"i, Fran\,cois P.'

_publ_section_title
;
 Synthesis of 1,8-Diborylnaphthalenes by the Ring-Opening Reaction of a
 New Anionic Boron-Bridged Naphthalene Derivative
;
_journal_issue 5
_journal_name_full Organometallics
_journal_page_first 982
_journal_paper_doi 10.1021/om010946x
_journal_volume 21
_journal_year 2002
_chemical_formula_sum 'C48 H48 B Li N4'
_chemical_formula_weight 698.65
_chemical_name_systematic
;dimesityl-1,8-naphthalenediylborate-Li(py)4 
  ?
;
_space_group_IT_number 19
_symmetry_cell_setting orthorhombic
_symmetry_space_group_name_Hall 'P 2ac 2ab'
_symmetry_space_group_name_H-M 'P 21 21 21'
_atom_sites_solution_hydrogens geom
_atom_sites_solution_primary direct
_atom_sites_solution_secondary difmap
_audit_creation_method SHELXL-97
_cell_angle_alpha 90.00
_cell_angle_beta 90.00
_cell_angle_gamma 90.00
_cell_formula_units_Z 4
_cell_length_a 12.7234(6)
_cell_length_b 13.4560(6)
_cell_length_c 23.7193(10)
_cell_measurement_temperature 110(2)
_cell_volume 4060.9(3)
_computing_cell_refinement 'Bruker SMART'
_computing_data_collection 'Bruker SMART'
_computing_data_reduction 'Bruker SHELXTL'
_computing_molecular_graphics 'Bruker SHELXTL'
_computing_publication_material 'Bruker SHELXTL'
_computing_structure_refinement 'SHELXL-97 (Sheldrick, 1997)'
_computing_structure_solution 'SHELXS-97 (Sheldrick, 1990)'
_diffrn_ambient_temperature 110(2)
_diffrn_measured_fraction_theta_full 0.999
_diffrn_measured_fraction_theta_max 0.999
_diffrn_measurement_device_type 'CCD area detector'
_diffrn_measurement_method 'phi and omega scans'
_diffrn_radiation_monochromator graphite
_diffrn_radiation_source 'fine-focus sealed tube'
_diffrn_radiation_type MoK\a
_diffrn_radiation_wavelength 0.71073
_diffrn_reflns_av_R_equivalents 0.0473
_diffrn_reflns_av_sigmaI/netI 0.0480
_diffrn_reflns_limit_h_max 15
_diffrn_reflns_limit_h_min -15
_diffrn_reflns_limit_k_max 16
_diffrn_reflns_limit_k_min -15
_diffrn_reflns_limit_l_max 21
_diffrn_reflns_limit_l_min -28
_diffrn_reflns_number 27697
_diffrn_reflns_theta_full 25.00
_diffrn_reflns_theta_max 25.00
_diffrn_reflns_theta_min 1.72
_exptl_absorpt_coefficient_mu 0.066
_exptl_absorpt_correction_type none
_exptl_crystal_density_diffrn 1.143
_exptl_crystal_density_method 'not measured'
_exptl_crystal_F_000 1488
_exptl_crystal_size_max 0.43
_exptl_crystal_size_mid 0.38
_exptl_crystal_size_min 0.16
_refine_diff_density_max 0.251
_refine_diff_density_min -0.190
_refine_diff_density_rms 0.050
_refine_ls_abs_structure_details 'Flack H D (1983), Acta Cryst. A39, 876-881'
_refine_ls_abs_structure_Flack 0(3)
_refine_ls_extinction_method none
_refine_ls_goodness_of_fit_ref 0.976
_refine_ls_hydrogen_treatment mixed
_refine_ls_matrix_type full
_refine_ls_number_parameters 487
_refine_ls_number_reflns 7145
_refine_ls_number_restraints 0
_refine_ls_restrained_S_all 0.976
_refine_ls_R_factor_all 0.0686
_refine_ls_R_factor_gt 0.0519
_refine_ls_shift/su_max 0.000
_refine_ls_shift/su_mean 0.000
_refine_ls_structure_factor_coef Fsqd
_refine_ls_weighting_details 'calc w=1/[\s^2^(Fo^2^)+(0.0763P)^2^+0.0000P] where P=(Fo^2^+2Fc^2^)/3'
_refine_ls_weighting_scheme calc
_refine_ls_wR_factor_gt 0.1193
_refine_ls_wR_factor_ref 0.1278
_reflns_number_gt 5335
_reflns_number_total 7145
_reflns_threshold_expression >2sigma(I)
_cod_data_source_file om010946x.cif
_cod_data_source_block 1-Li(py)4
_cod_depositor_comments
;
The following automatic conversions were performed:

'_symmetry_cell_setting' value 'Orthorhombic' changed to
'orthorhombic' according to
/home/saulius/struct/CIF-dictionaries/cif_core.dic dictionary named
'cif_core.dic' version 2.4.1 from 2010-06-29.

Automatic conversion script
Id: cif_fix_values 1715 2011-07-08 13:25:40Z adriana 
;
_cod_original_sg_symbol_H-M P2(1)2(1)2(1)
_cod_database_code 4076698

loop_
_symmetry_equiv_pos_as_xyz
'x, y, z'
'-x+1/2, -y, z+1/2'
'-x, y+1/2, -z+1/2'
'x+1/2, -y+1/2, -z'

loop_
_atom_site_label
_atom_site_type_symbol
_atom_site_fract_x
_atom_site_fract_y
_atom_site_fract_z
_atom_site_U_iso_or_equiv
_atom_site_adp_type
_atom_site_occupancy
_atom_site_symmetry_multiplicity
_atom_site_calc_flag
_atom_site_refinement_flags
B B -0.0352(2) 0.5021(2) 0.08091(12) 0.0361(6) Uani 1 1 d .
Li Li 0.4894(4) 0.6458(3) 0.23402(18) 0.0485(11) Uani 1 1 d .
N1 N 0.37442(17) 0.72774(17) 0.19452(9) 0.0451(5) Uani 1 1 d .
N2 N 0.52316(16) 0.51869(16) 0.19227(9) 0.0433(5) Uani 1 1 d .
N3 N 0.62169(18) 0.73760(17) 0.22356(9) 0.0470(6) Uani 1 1 d .
N4 N 0.43236(17) 0.62235(16) 0.31367(9) 0.0415(5) Uani 1 1 d .
C1 C -0.06728(19) 0.39095(19) 0.04996(10) 0.0366(6) Uani 1 1 d .
C2 C -0.0533(2) 0.2931(2) 0.03382(11) 0.0477(7) Uani 1 1 d .
H2A H 0.0050 0.2573 0.0459 0.057 Uiso 1 1 calc R
C3 C -0.1296(2) 0.2486(2) -0.00141(12) 0.0549(8) Uani 1 1 d .
H3A H -0.1190 0.1831 -0.0125 0.066 Uiso 1 1 calc R
C4 C -0.2185(2) 0.2963(2) -0.02030(12) 0.0570(8) Uani 1 1 d .
H4A H -0.2667 0.2625 -0.0426 0.068 Uiso 1 1 calc R
C5 C -0.3193(2) 0.4632(3) -0.01752(11) 0.0556(8) Uani 1 1 d .
H5A H -0.3758 0.4425 -0.0395 0.067 Uiso 1 1 calc R
C6 C -0.3168(2) 0.5586(3) 0.00336(12) 0.0551(8) Uani 1 1 d .
H6A H -0.3729 0.6005 -0.0048 0.066 Uiso 1 1 calc R
C7 C -0.23348(19) 0.5967(2) 0.03660(11) 0.0464(7) Uani 1 1 d .
H7A H -0.2352 0.6619 0.0497 0.056 Uiso 1 1 calc R
C8 C -0.14946(19) 0.5351(2) 0.04930(10) 0.0373(6) Uani 1 1 d .
C9 C -0.15701(19) 0.4382(2) 0.02785(10) 0.0390(6) Uani 1 1 d .
C10 C -0.23628(19) 0.3968(2) -0.00567(10) 0.0455(7) Uani 1 1 d .
C11 C -0.04143(18) 0.51466(18) 0.14987(10) 0.0359(6) Uani 1 1 d .
C12 C -0.06573(19) 0.43915(18) 0.18900(10) 0.0368(6) Uani 1 1 d .
C13 C -0.06007(19) 0.4572(2) 0.24674(10) 0.0417(6) Uani 1 1 d .
H13A H -0.0765 0.4055 0.2713 0.050 Uiso 1 1 calc R
C14 C -0.0316(2) 0.5470(2) 0.26932(10) 0.0435(6) Uani 1 1 d .
C15 C -0.0125(2) 0.6233(2) 0.23088(11) 0.0451(6) Uani 1 1 d .
H15A H 0.0051 0.6859 0.2446 0.054 Uiso 1 1 calc R
C16 C -0.01857(19) 0.60972(19) 0.17321(11) 0.0392(6) Uani 1 1 d .
C17 C -0.1014(2) 0.33704(19) 0.17140(11) 0.0459(7) Uani 1 1 d .
H17A H -0.1139 0.2972 0.2043 0.069 Uiso 1 1 calc R
H17B H -0.0480 0.3064 0.1487 0.069 Uiso 1 1 calc R
H17C H -0.1652 0.3424 0.1499 0.069 Uiso 1 1 calc R
C18 C -0.0244(3) 0.5635(2) 0.33224(12) 0.0631(9) Uani 1 1 d .
H18A H -0.0402 0.5027 0.3516 0.095 Uiso 1 1 calc R
H18B H -0.0738 0.6138 0.3433 0.095 Uiso 1 1 calc R
H18C H 0.0455 0.5846 0.3418 0.095 Uiso 1 1 calc R
C19 C -0.0042(2) 0.69988(19) 0.13596(11) 0.0486(7) Uani 1 1 d .
H19A H 0.0105 0.7569 0.1589 0.073 Uiso 1 1 calc R
H19B H -0.0673 0.7112 0.1147 0.073 Uiso 1 1 calc R
H19C H 0.0533 0.6887 0.1105 0.073 Uiso 1 1 calc R
C21 C 0.07725(19) 0.53662(18) 0.05300(10) 0.0340(6) Uani 1 1 d .
C22 C 0.17006(19) 0.48858(18) 0.07212(10) 0.0365(6) Uani 1 1 d .
C23 C 0.26699(19) 0.50556(19) 0.04687(10) 0.0398(6) Uani 1 1 d .
H23A H 0.3256 0.4725 0.0609 0.048 Uiso 1 1 calc R
C24 C 0.2800(2) 0.56962(19) 0.00166(11) 0.0418(6) Uani 1 1 d .
C25 C 0.1905(2) 0.61919(19) -0.01673(11) 0.0405(6) Uani 1 1 d .
H25A H 0.1967 0.6640 -0.0464 0.049 Uiso 1 1 calc R
C26 C 0.09168(18) 0.60447(19) 0.00758(10) 0.0359(6) Uani 1 1 d .
C27 C 0.1663(2) 0.4163(2) 0.12004(11) 0.0436(6) Uani 1 1 d .
H27A H 0.2357 0.3913 0.1272 0.065 Uiso 1 1 calc R
H27B H 0.1205 0.3622 0.1105 0.065 Uiso 1 1 calc R
H27C H 0.1403 0.4491 0.1531 0.065 Uiso 1 1 calc R
C28 C 0.3844(2) 0.5816(2) -0.02730(13) 0.0585(8) Uani 1 1 d .
H28A H 0.3777 0.6286 -0.0575 0.088 Uiso 1 1 calc R
H28B H 0.4067 0.5187 -0.0422 0.088 Uiso 1 1 calc R
H28C H 0.4355 0.6052 -0.0007 0.088 Uiso 1 1 calc R
C29 C 0.0026(2) 0.66266(19) -0.01807(11) 0.0439(6) Uani 1 1 d .
H29A H 0.0290 0.7036 -0.0480 0.066 Uiso 1 1 calc R
H29B H -0.0291 0.7039 0.0103 0.066 Uiso 1 1 calc R
H29C H -0.0490 0.6176 -0.0328 0.066 Uiso 1 1 calc R
C31 C 0.3522(2) 0.8173(2) 0.21668(11) 0.0457(7) Uani 1 1 d .
H31A H 0.3759 0.8313 0.2529 0.055 Uiso 1 1 calc R
C32 C 0.2965(2) 0.8891(2) 0.18869(12) 0.0490(7) Uani 1 1 d .
H32A H 0.2825 0.9502 0.2054 0.059 Uiso 1 1 calc R
C33 C 0.2616(2) 0.8679(3) 0.13476(13) 0.0628(9) Uani 1 1 d .
H33A H 0.2248 0.9155 0.1143 0.075 Uiso 1 1 calc R
C34 C 0.2813(2) 0.7773(3) 0.11183(12) 0.0575(8) Uani 1 1 d .
H34A H 0.2575 0.7616 0.0759 0.069 Uiso 1 1 calc R
C35 C 0.3371(2) 0.7095(2) 0.14295(11) 0.0476(7) Uani 1 1 d .
H35A H 0.3497 0.6473 0.1272 0.057 Uiso 1 1 calc R
C41 C 0.6114(2) 0.5082(2) 0.16236(11) 0.0446(7) Uani 1 1 d .
H41A H 0.6639 0.5556 0.1669 0.054 Uiso 1 1 calc R
C42 C 0.6295(2) 0.4314(2) 0.12514(11) 0.0453(7) Uani 1 1 d .
H42A H 0.6924 0.4272 0.1053 0.054 Uiso 1 1 calc R
C43 C 0.5521(2) 0.3612(2) 0.11817(11) 0.0424(6) Uani 1 1 d .
H43A H 0.5614 0.3090 0.0929 0.051 Uiso 1 1 calc R
C44 C 0.4610(2) 0.3688(2) 0.14876(11) 0.0447(7) Uani 1 1 d .
H44A H 0.4082 0.3215 0.1451 0.054 Uiso 1 1 calc R
C45 C 0.4494(2) 0.4484(2) 0.18525(11) 0.0421(6) Uani 1 1 d .
H45A H 0.3875 0.4535 0.2059 0.050 Uiso 1 1 calc R
C51 C 0.6202(2) 0.8082(2) 0.18358(11) 0.0484(7) Uani 1 1 d .
H51A H 0.5616 0.8118 0.1603 0.058 Uiso 1 1 calc R
C52 C 0.6997(2) 0.8752(2) 0.17500(12) 0.0539(8) Uani 1 1 d .
H52A H 0.6949 0.9225 0.1465 0.065 Uiso 1 1 calc R
C53 C 0.7873(2) 0.8711(2) 0.20956(14) 0.0615(8) Uani 1 1 d .
H53A H 0.8423 0.9159 0.2051 0.074 Uiso 1 1 calc R
C54 C 0.7908(2) 0.7994(2) 0.25048(13) 0.0573(8) Uani 1 1 d .
H54A H 0.8486 0.7947 0.2743 0.069 Uiso 1 1 calc R
C55 C 0.7082(2) 0.7344(2) 0.25607(12) 0.0514(7) Uani 1 1 d .
H55A H 0.7123 0.6857 0.2838 0.062 Uiso 1 1 calc R
C61 C 0.4980(2) 0.59268(19) 0.35428(11) 0.0427(6) Uani 1 1 d .
H61A H 0.5668 0.5771 0.3444 0.051 Uiso 1 1 calc R
C62 C 0.4688(2) 0.58391(19) 0.41016(11) 0.0428(6) Uani 1 1 d .
H62A H 0.5172 0.5634 0.4371 0.051 Uiso 1 1 calc R
C63 C 0.3674(2) 0.60577(19) 0.42535(11) 0.0436(7) Uani 1 1 d .
H63A H 0.3456 0.6005 0.4627 0.052 Uiso 1 1 calc R
C64 C 0.2984(2) 0.63587(19) 0.38380(11) 0.0436(6) Uani 1 1 d .
H64A H 0.2292 0.6514 0.3927 0.052 Uiso 1 1 calc R
C65 C 0.3333(2) 0.64265(19) 0.32909(11) 0.0418(6) Uani 1 1 d .
H65A H 0.2859 0.6623 0.3014 0.050 Uiso 1 1 calc R

loop_
_atom_site_aniso_label
_atom_site_aniso_U_11
_atom_site_aniso_U_22
_atom_site_aniso_U_33
_atom_site_aniso_U_23
_atom_site_aniso_U_13
_atom_site_aniso_U_12
B 0.0377(15) 0.0332(16) 0.0374(15) -0.0014(13) 0.0001(12) 0.0001(12)
Li 0.061(3) 0.047(3) 0.038(2) 0.003(2) -0.001(2) 0.006(2)
N1 0.0545(14) 0.0420(14) 0.0388(12) -0.0023(10) -0.0054(10) -0.0009(11)
N2 0.0477(13) 0.0411(13) 0.0411(12) 0.0019(10) 0.0051(10) 0.0007(11)
N3 0.0587(14) 0.0427(14) 0.0397(13) -0.0015(11) 0.0005(11) -0.0007(11)
N4 0.0476(13) 0.0360(13) 0.0410(12) 0.0000(10) 0.0034(10) 0.0036(10)
C1 0.0388(14) 0.0346(15) 0.0362(13) -0.0038(11) 0.0056(11) -0.0047(11)
C2 0.0519(17) 0.0412(17) 0.0498(16) -0.0015(13) 0.0096(13) -0.0008(13)
C3 0.068(2) 0.0461(18) 0.0511(17) -0.0166(14) 0.0182(16) -0.0175(15)
C4 0.0570(19) 0.072(2) 0.0423(16) -0.0156(15) 0.0061(14) -0.0313(17)
C5 0.0399(16) 0.087(3) 0.0398(15) 0.0084(16) -0.0027(12) -0.0144(16)
C6 0.0356(16) 0.079(2) 0.0503(17) 0.0240(17) 0.0040(13) 0.0053(15)
C7 0.0390(15) 0.0485(17) 0.0516(16) 0.0095(13) 0.0049(13) 0.0044(13)
C8 0.0377(14) 0.0400(15) 0.0342(13) 0.0030(12) 0.0065(11) -0.0019(11)
C9 0.0366(14) 0.0481(17) 0.0321(13) 0.0020(12) 0.0040(11) -0.0042(12)
C10 0.0393(15) 0.065(2) 0.0323(13) -0.0019(13) 0.0048(11) -0.0126(14)
C11 0.0319(13) 0.0341(14) 0.0418(14) -0.0023(11) 0.0014(11) 0.0014(11)
C12 0.0344(13) 0.0367(15) 0.0393(14) 0.0009(12) -0.0026(11) 0.0052(11)
C13 0.0423(15) 0.0430(17) 0.0399(14) 0.0070(12) 0.0027(12) 0.0013(12)
C14 0.0437(15) 0.0511(17) 0.0359(14) -0.0046(13) 0.0026(11) 0.0025(13)
C15 0.0501(16) 0.0398(15) 0.0452(16) -0.0093(13) 0.0045(13) -0.0021(13)
C16 0.0390(14) 0.0364(15) 0.0423(15) -0.0036(12) 0.0038(11) 0.0045(12)
C17 0.0514(16) 0.0400(16) 0.0464(16) 0.0044(13) -0.0018(13) -0.0031(13)
C18 0.083(2) 0.059(2) 0.0473(17) -0.0054(15) 0.0006(16) 0.0031(17)
C19 0.0621(18) 0.0352(15) 0.0486(16) -0.0075(13) 0.0094(14) -0.0064(13)
C21 0.0396(14) 0.0298(14) 0.0325(13) -0.0080(11) -0.0011(11) -0.0006(11)
C22 0.0404(14) 0.0330(15) 0.0361(13) -0.0110(11) -0.0016(11) -0.0015(11)
C23 0.0342(14) 0.0399(16) 0.0452(14) -0.0083(13) -0.0034(11) 0.0006(11)
C24 0.0380(14) 0.0370(15) 0.0505(16) -0.0140(13) 0.0050(12) -0.0070(12)
C25 0.0476(16) 0.0320(15) 0.0420(14) -0.0029(12) 0.0062(12) -0.0052(12)
C26 0.0396(14) 0.0318(14) 0.0364(14) -0.0072(11) -0.0018(11) -0.0025(11)
C27 0.0384(14) 0.0494(17) 0.0429(15) -0.0011(13) -0.0035(12) 0.0057(12)
C28 0.0458(16) 0.058(2) 0.072(2) -0.0104(16) 0.0101(15) -0.0067(14)
C29 0.0502(16) 0.0375(15) 0.0440(15) 0.0031(12) 0.0064(13) -0.0026(12)
C31 0.0496(16) 0.0485(18) 0.0388(15) -0.0051(13) -0.0037(13) 0.0000(13)
C32 0.0506(16) 0.0456(17) 0.0509(17) -0.0019(14) 0.0039(13) 0.0072(14)
C33 0.0593(19) 0.078(2) 0.0515(18) 0.0131(18) -0.0034(15) 0.0158(17)
C34 0.0572(18) 0.081(2) 0.0346(14) -0.0015(16) -0.0067(14) 0.0020(17)
C35 0.0506(16) 0.0522(18) 0.0401(15) -0.0036(14) -0.0028(13) -0.0014(14)
C41 0.0465(16) 0.0412(17) 0.0461(15) -0.0009(13) 0.0101(13) -0.0090(12)
C42 0.0498(16) 0.0445(17) 0.0414(15) 0.0039(13) 0.0134(12) 0.0089(13)
C43 0.0542(17) 0.0354(15) 0.0376(14) -0.0008(12) -0.0029(12) 0.0070(13)
C44 0.0424(15) 0.0381(16) 0.0536(17) 0.0040(13) -0.0079(13) 0.0017(12)
C45 0.0397(14) 0.0463(17) 0.0402(14) 0.0052(13) 0.0032(11) 0.0003(13)
C51 0.0578(17) 0.0467(18) 0.0409(15) -0.0015(14) -0.0027(13) -0.0034(14)
C52 0.064(2) 0.0503(19) 0.0475(17) -0.0014(14) 0.0098(15) -0.0038(16)
C53 0.0556(19) 0.056(2) 0.073(2) -0.0182(18) 0.0137(17) -0.0086(16)
C54 0.0478(17) 0.065(2) 0.0588(19) -0.0172(17) -0.0007(15) 0.0056(16)
C55 0.0567(18) 0.0516(19) 0.0459(16) -0.0039(13) 0.0006(14) 0.0113(15)
C61 0.0434(15) 0.0381(15) 0.0466(16) 0.0047(12) 0.0027(13) 0.0036(12)
C62 0.0516(17) 0.0366(15) 0.0403(15) 0.0052(12) -0.0047(12) -0.0002(12)
C63 0.0613(18) 0.0333(15) 0.0361(14) -0.0006(12) 0.0073(13) -0.0054(13)
C64 0.0504(16) 0.0337(15) 0.0467(16) -0.0005(12) 0.0105(13) -0.0035(12)
C65 0.0438(15) 0.0370(16) 0.0447(16) 0.0009(12) -0.0021(12) 0.0018(12)

loop_
_atom_type_symbol
_atom_type_description
_atom_type_scat_dispersion_real
_atom_type_scat_dispersion_imag
_atom_type_scat_source
C C 0.0033 0.0016 'International Tables Vol C Tables 4.2.6.8 and 6.1.1.4'
H H 0.0000 0.0000 'International Tables Vol C Tables 4.2.6.8 and 6.1.1.4'
B B 0.0013 0.0007 'International Tables Vol C Tables 4.2.6.8 and 6.1.1.4'
N N 0.0061 0.0033 'International Tables Vol C Tables 4.2.6.8 and 6.1.1.4'
Li Li -0.0003 0.0001 'International Tables Vol C Tables 4.2.6.8 and 6.1.1.4'

loop_
_geom_angle_atom_site_label_1
_geom_angle_atom_site_label_2
_geom_angle_atom_site_label_3
_geom_angle
C21 B C11 114.4(2)
C21 B C8 119.6(2)
C11 B C8 111.8(2)
C21 B C1 106.34(19)
C11 B C1 120.2(2)
C8 B C1 80.49(17)
N2 Li N4 113.4(2)
N2 Li N1 112.4(2)
N4 Li N1 104.5(2)
N2 Li N3 105.6(2)
N4 Li N3 118.9(2)
N1 Li N3 101.6(2)
C35 N1 C31 116.6(2)
C35 N1 Li 124.9(2)
C31 N1 Li 116.9(2)
C41 N2 C45 116.6(2)
C41 N2 Li 121.9(2)
C45 N2 Li 120.5(2)
C51 N3 C55 116.1(3)
C51 N3 Li 119.2(2)
C55 N3 Li 124.7(2)
C61 N4 C65 116.9(2)
C61 N4 Li 119.3(2)
C65 N4 Li 123.6(2)
C2 C1 C9 115.5(2)
C2 C1 B 156.7(2)
C9 C1 B 87.63(19)
C1 C2 C3 118.6(3)
C4 C3 C2 124.0(3)
C3 C4 C10 119.9(3)
C6 C5 C10 120.1(3)
C5 C6 C7 123.7(3)
C8 C7 C6 118.8(3)
C7 C8 C9 115.1(2)
C7 C8 B 156.1(3)
C9 C8 B 88.60(19)
C10 C9 C8 128.7(2)
C10 C9 C1 128.0(3)
C8 C9 C1 103.3(2)
C9 C10 C5 113.6(3)
C9 C10 C4 113.8(3)
C5 C10 C4 132.6(3)
C12 C11 C16 115.9(2)
C12 C11 B 126.2(2)
C16 C11 B 117.9(2)
C13 C12 C11 120.7(2)
C13 C12 C17 116.5(2)
C11 C12 C17 122.7(2)
C14 C13 C12 123.4(2)
C13 C14 C15 116.1(2)
C13 C14 C18 122.1(2)
C15 C14 C18 121.8(2)
C16 C15 C14 122.7(2)
C15 C16 C11 121.0(2)
C15 C16 C19 117.8(2)
C11 C16 C19 121.2(2)
C22 C21 C26 115.2(2)
C22 C21 B 117.8(2)
C26 C21 B 126.8(2)
C23 C22 C21 121.7(2)
C23 C22 C27 117.5(2)
C21 C22 C27 120.8(2)
C24 C23 C22 122.8(2)
C23 C24 C25 116.3(2)
C23 C24 C28 121.7(3)
C25 C24 C28 121.9(2)
C24 C25 C26 122.7(2)
C25 C26 C21 121.3(2)
C25 C26 C29 115.9(2)
C21 C26 C29 122.8(2)
N1 C31 C32 123.5(3)
C31 C32 C33 118.0(3)
C34 C33 C32 119.7(3)
C33 C34 C35 118.5(3)
N1 C35 C34 123.7(3)
N2 C41 C42 124.1(2)
C43 C42 C41 118.2(2)
C44 C43 C42 119.4(2)
C43 C44 C45 118.6(2)
N2 C45 C44 123.2(2)
N3 C51 C52 124.1(3)
C51 C52 C53 118.7(3)
C54 C53 C52 118.3(3)
C53 C54 C55 119.5(3)
N3 C55 C54 123.4(3)
N4 C61 C62 123.3(2)
C63 C62 C61 119.1(3)
C62 C63 C64 118.2(2)
C65 C64 C63 119.3(3)
N4 C65 C64 123.2(2)

loop_
_geom_bond_atom_site_label_1
_geom_bond_atom_site_label_2
_geom_bond_distance
B C21 1.643(4)
B C11 1.646(4)
B C8 1.696(4)
B C1 1.715(4)
Li N2 2.023(5)
Li N4 2.048(5)
Li N1 2.057(5)
Li N3 2.103(5)
N1 C35 1.335(3)
N1 C31 1.345(3)
N2 C41 1.336(3)
N2 C45 1.342(3)
N3 C51 1.342(3)
N3 C55 1.344(3)
N4 C61 1.336(3)
N4 C65 1.340(3)
C1 C2 1.382(4)
C1 C9 1.408(3)
C2 C3 1.414(4)
C3 C4 1.375(4)
C4 C10 1.415(4)
C5 C6 1.376(4)
C5 C10 1.412(4)
C6 C7 1.417(4)
C7 C8 1.386(4)
C8 C9 1.403(4)
C9 C10 1.400(3)
C11 C12 1.410(3)
C11 C16 1.424(4)
C12 C13 1.393(3)
C12 C17 1.506(3)
C13 C14 1.371(4)
C14 C15 1.394(4)
C14 C18 1.512(4)
C15 C16 1.382(4)
C16 C19 1.512(4)
C21 C22 1.421(3)
C21 C26 1.424(4)
C22 C23 1.390(3)
C22 C27 1.497(4)
C23 C24 1.386(4)
C24 C25 1.390(4)
C24 C28 1.504(4)
C25 C26 1.398(3)
C26 C29 1.506(3)
C31 C32 1.370(4)
C32 C33 1.384(4)
C33 C34 1.358(4)
C34 C35 1.371(4)
C41 C42 1.378(4)
C42 C43 1.375(4)
C43 C44 1.371(4)
C44 C45 1.385(4)
C51 C52 1.370(4)
C52 C53 1.384(4)
C53 C54 1.369(4)
C54 C55 1.373(4)
C61 C62 1.382(4)
C62 C63 1.372(4)
C63 C64 1.380(4)
C64 C65 1.375(3)
